data_7228206
loop_
_publ_author_name
'Zhou, Yu-Peng'
'Wei, Zhang-Wen'
'Lin, Zhuo-Jia'
'Ling, Hui-Tao'
'Guo, Zhengang'
'Zhang, Mei'
'Lam, Chi-Keung'
'Ye, Bao-Hui'
'Chao, Hsiu-Yi'

_publ_section_title
;
 Diverse binding of important anions in 1-D tricopper anion coordination
 polymer (ACP) architectures
;
_journal_issue 17
_journal_name_full CrystEngComm
_journal_page_first 2349
_journal_paper_doi 10.1039/C7CE00087A
_journal_volume 19
_journal_year 2017
_chemical_formula_moiety 'C107 H86 Cu3 F6 N4 O2 P6, F'
_chemical_formula_sum 'C107 H86 Cu3 F7 N4 O2 P6'
_chemical_formula_weight 1969.23
_space_group_crystal_system monoclinic
_space_group_IT_number 14
_space_group_name_Hall '-P 2yn'
_space_group_name_H-M_alt 'P 1 21/n 1'
_symmetry_space_group_name_Hall '-P 2yn'
_symmetry_space_group_name_H-M 'P 1 21/n 1'
_atom_sites_solution_hydrogens geom
_audit_creation_method SHELXL-2014/7
_audit_update_record
;
2016-07-06 deposited with the CCDC.
2017-03-31 downloaded from the CCDC.
;
_cell_angle_alpha 90
_cell_angle_beta 96.56(3)
_cell_angle_gamma 90
_cell_formula_units_Z 4
_cell_length_a 20.044(4)
_cell_length_b 26.268(5)
_cell_length_c 20.139(4)
_cell_measurement_reflns_used 7081
_cell_measurement_temperature 110(2)
_cell_measurement_theta_max 25.91
_cell_measurement_theta_min 2.17
_cell_volume 10534(4)
_computing_cell_refinement 'Bruker XSCANS'
_computing_data_collection 'Bruker XSCANS'
_computing_data_reduction 'Bruker SHELXTL'
_computing_structure_refinement 'SHELXL-2014/7 (Sheldrick, 2014)'
_computing_structure_solution 'SHELXS-97 (Sheldrick, 2008)'
_diffrn_ambient_temperature 110(2)
_diffrn_measured_fraction_theta_full 0.992
_diffrn_measured_fraction_theta_max 0.992
_diffrn_measurement_device_type 'CCD area detector'
_diffrn_measurement_method 'phi and omega scans'
_diffrn_radiation_type MoK\a
_diffrn_radiation_wavelength 0.71073
_diffrn_reflns_av_R_equivalents 0.0835
_diffrn_reflns_av_unetI/netI 0.1160
_diffrn_reflns_Laue_measured_fraction_full 0.992
_diffrn_reflns_Laue_measured_fraction_max 0.992
_diffrn_reflns_limit_h_max 24
_diffrn_reflns_limit_h_min -20
_diffrn_reflns_limit_k_max 31
_diffrn_reflns_limit_k_min -32
_diffrn_reflns_limit_l_max 24
_diffrn_reflns_limit_l_min -24
_diffrn_reflns_number 54662
_diffrn_reflns_point_group_measured_fraction_full 0.992
_diffrn_reflns_point_group_measured_fraction_max 0.992
_diffrn_reflns_theta_full 25.242
_diffrn_reflns_theta_max 25.999
_diffrn_reflns_theta_min 1.283
_diffrn_source 'fine-focus sealed tube'
_exptl_absorpt_coefficient_mu 0.751
_exptl_absorpt_correction_T_max 0.928
_exptl_absorpt_correction_T_min 0.835
_exptl_absorpt_correction_type multi-scan
_exptl_absorpt_process_details sadabs
_exptl_crystal_colour yellow
_exptl_crystal_density_diffrn 1.242
_exptl_crystal_description prism
_exptl_crystal_F_000 4048
_exptl_crystal_size_max 0.3
_exptl_crystal_size_mid 0.2
_exptl_crystal_size_min 0.1
_refine_diff_density_max 1.601
_refine_diff_density_min -0.930
_refine_diff_density_rms 0.098
_refine_ls_extinction_method none
_refine_ls_goodness_of_fit_ref 1.015
_refine_ls_hydrogen_treatment constr
_refine_ls_matrix_type full
_refine_ls_number_parameters 1300
_refine_ls_number_reflns 20534
_refine_ls_number_restraints 54
_refine_ls_restrained_S_all 1.020
_refine_ls_R_factor_all 0.1597
_refine_ls_R_factor_gt 0.0725
_refine_ls_shift/su_max 0.001
_refine_ls_shift/su_mean 0.000
_refine_ls_structure_factor_coef Fsqd
_refine_ls_weighting_details 'w=1/[\s^2^(Fo^2^)+(0.1096P)^2^] where P=(Fo^2^+2Fc^2^)/3'
_refine_ls_weighting_scheme calc
_refine_ls_wR_factor_gt 0.1813
_refine_ls_wR_factor_ref 0.2115
_reflns_Friedel_coverage 0.000
_reflns_number_gt 10478
_reflns_number_total 20534
_reflns_threshold_expression 'I > 2\s(I)'
_cod_data_source_file c7ce00087a2.cif
_cod_data_source_block 33
_cod_database_code 7228206
_shelx_shelxl_version_number 2014/7
_shelx_space_group_comment
;
The symmetry employed for this shelxl refinement is uniquely defined
by the following loop, which should always be used as a source of
symmetry information in preference to the above space-group names.
They are only intended as comments.
;

loop_
_space_group_symop_operation_xyz
'x, y, z'
'-x+1/2, y+1/2, -z+1/2'
'-x, -y, -z'
'x-1/2, -y-1/2, z-1/2'

loop_
_atom_site_label
_atom_site_type_symbol
_atom_site_fract_x
_atom_site_fract_y
_atom_site_fract_z
_atom_site_U_iso_or_equiv
_atom_site_adp_type
_atom_site_occupancy
_atom_site_site_symmetry_order
_atom_site_calc_flag
_atom_site_refinement_flags_posn
_atom_site_refinement_flags_adp
_atom_site_refinement_flags_occupancy
_atom_site_disorder_assembly
_atom_site_disorder_group
Cu1 Cu 0.96331(3) 0.77421(2) 0.48029(3) 0.03266(18) Uani 1 1 d . . . . .
Cu2 Cu 0.96593(3) 0.73580(2) 0.36094(3) 0.03242(18) Uani 1 1 d . . . . .
Cu3 Cu 0.94177(4) 0.82906(2) 0.37152(3) 0.03319(19) Uani 1 1 d . . . . .
P1 P 1.00598(9) 0.70390(5) 0.53369(7) 0.0454(4) Uani 1 1 d . . . . .
P2 P 1.01579(12) 0.66246(6) 0.39637(8) 0.0743(7) Uani 1 1 d . . . . .
P3 P 0.92457(7) 0.72763(5) 0.25128(6) 0.0306(3) Uani 1 1 d . . . . .
P4 P 0.90823(11) 0.83969(6) 0.26073(7) 0.0566(5) Uani 1 1 d . . . . .
P5 P 0.94629(8) 0.90510(5) 0.42326(6) 0.0336(3) Uani 1 1 d . . . . .
P6 P 0.95024(8) 0.84201(5) 0.54828(6) 0.0390(4) Uani 1 1 d . . . . .
F1 F 1.6374(2) 1.06915(18) 0.6573(3) 0.120(2) Uani 1 1 d . . . . .
F2 F 1.6952(2) 1.00100(18) 0.6822(2) 0.1006(16) Uani 1 1 d . . . . .
F3 F 1.7069(2) 1.03859(19) 0.5939(4) 0.136(2) Uani 1 1 d . . . . .
F4 F 0.2585(3) 0.5534(2) 0.5601(3) 0.142(3) Uani 1 1 d . . . . .
F5 F 0.1906(3) 0.5790(2) 0.4799(3) 0.127(2) Uani 1 1 d . . . . .
F6 F 0.2003(3) 0.6217(2) 0.5706(3) 0.127(2) Uani 1 1 d . . . . .
F1Q F 0.4531(2) 0.81409(17) 0.3915(3) 0.1017(16) Uani 1 1 d . . . . .
O1 O 1.3677(2) 0.91490(14) 0.55111(18) 0.0437(10) Uani 1 1 d . . . . .
O2 O 0.5293(2) 0.65504(16) 0.4402(2) 0.0522(11) Uani 1 1 d . . . . .
N1 N 1.3655(2) 0.85697(18) 0.4669(2) 0.0470(13) Uani 1 1 d . . . . .
H1A H 1.3916 0.8402 0.4422 0.056 Uiso 1 1 calc R U . . .
N2 N 1.4614(2) 0.90112(18) 0.4989(2) 0.0449(12) Uani 1 1 d . . . . .
H2A H 1.4759 0.8842 0.4656 0.054 Uiso 1 1 calc R U . . .
N3 N 0.5427(2) 0.73813(18) 0.4105(2) 0.0410(11) Uani 1 1 d . . . . .
H3A H 0.5197 0.7660 0.3991 0.049 Uiso 1 1 calc R U . . .
N4 N 0.4401(3) 0.7111(2) 0.4281(3) 0.0553(14) Uani 1 1 d . . . . .
H4A H 0.4274 0.7411 0.4117 0.066 Uiso 1 1 calc R U . . .
C1 C 1.0590(4) 0.6686(2) 0.4809(3) 0.065(2) Uani 1 1 d . . . . .
H1B H 1.1021 0.6869 0.4795 0.078 Uiso 1 1 calc R U . . .
H1C H 1.0691 0.6344 0.5002 0.078 Uiso 1 1 calc R U . . .
C2 C 0.8712(3) 0.7819(2) 0.2239(2) 0.0486(17) Uani 1 1 d . . . . .
H2B H 0.8668 0.7845 0.1746 0.058 Uiso 1 1 calc R U . . .
H2C H 0.8259 0.7771 0.2379 0.058 Uiso 1 1 calc R U . . .
C3 C 0.9791(3) 0.90068(19) 0.5123(2) 0.0416(15) Uani 1 1 d . . . . .
H3B H 1.0288 0.9012 0.5170 0.050 Uiso 1 1 calc R U . . .
H3C H 0.9636 0.9303 0.5367 0.050 Uiso 1 1 calc R U . . .
C4 C 1.0340(3) 0.7922(2) 0.4028(2) 0.0384(14) Uani 1 1 d . . . . .
C5 C 1.0927(3) 0.8010(2) 0.4192(3) 0.0409(14) Uani 1 1 d . . . . .
C6 C 0.8819(3) 0.76652(19) 0.4055(2) 0.0348(13) Uani 1 1 d . . . . .
C7 C 0.8213(3) 0.7614(2) 0.4033(2) 0.0350(13) Uani 1 1 d . . . . .
C8 C 1.3955(3) 0.8928(2) 0.5093(3) 0.0383(14) Uani 1 1 d . . . . .
C9 C 0.5066(3) 0.6981(3) 0.4270(3) 0.0471(15) Uani 1 1 d . . . . .
C10 C 1.1631(3) 0.8136(2) 0.4337(3) 0.0438(15) Uani 1 1 d . . . . .
C11 C 1.2062(3) 0.8101(2) 0.3847(3) 0.0493(16) Uani 1 1 d . . . . .
H11 H 1.1894 0.7975 0.3418 0.059 Uiso 1 1 calc R U . . .
C12 C 1.2728(3) 0.8244(2) 0.3964(3) 0.0516(17) Uani 1 1 d . . . . .
H12 H 1.3014 0.8208 0.3622 0.062 Uiso 1 1 calc R U . . .
C13 C 1.2983(3) 0.8444(2) 0.4591(3) 0.0437(15) Uani 1 1 d . . . . .
C14 C 1.2560(3) 0.8475(2) 0.5073(3) 0.0423(14) Uani 1 1 d . . . . .
H14 H 1.2730 0.8600 0.5502 0.051 Uiso 1 1 calc R U . . .
C15 C 1.1903(3) 0.8331(2) 0.4964(3) 0.0441(15) Uani 1 1 d . . . . .
H15 H 1.1625 0.8363 0.5313 0.053 Uiso 1 1 calc R U . . .
C16 C 1.5077(3) 0.9329(2) 0.5347(3) 0.0456(16) Uani 1 1 d . . . . .
C17 C 1.5674(4) 0.9386(4) 0.5104(4) 0.092(3) Uani 1 1 d . . . . .
H17 H 1.5749 0.9215 0.4703 0.110 Uiso 1 1 calc R U . . .
C18 C 1.6165(4) 0.9679(4) 0.5417(5) 0.102(3) Uani 1 1 d . . . . .
H18 H 1.6583 0.9706 0.5241 0.123 Uiso 1 1 calc R U . . .
C19 C 1.6065(3) 0.9937(2) 0.5983(5) 0.067(2) Uani 1 1 d . . . . .
C20 C 1.5447(4) 0.9887(3) 0.6240(5) 0.105(3) Uani 1 1 d . . . . .
H20 H 1.5364 1.0066 0.6632 0.126 Uiso 1 1 calc R U . . .
C21 C 1.4963(4) 0.9575(3) 0.5918(4) 0.074(2) Uani 1 1 d . . . . .
H21 H 1.4547 0.9530 0.6095 0.089 Uiso 1 1 calc R U . . .
C22 C 1.6576(4) 1.0253(3) 0.6378(6) 0.097(3) Uani 1 1 d . U . . .
C23 C 0.7511(3) 0.7545(2) 0.4044(2) 0.0369(14) Uani 1 1 d . . . . .
C24 C 0.7228(3) 0.7071(2) 0.4129(3) 0.0447(15) Uani 1 1 d . . . . .
H24 H 0.7516 0.6782 0.4173 0.054 Uiso 1 1 calc R U . . .
C25 C 0.6546(3) 0.6996(2) 0.4153(3) 0.0423(14) Uani 1 1 d . . . . .
H25 H 0.6374 0.6664 0.4212 0.051 Uiso 1 1 calc R U . . .
C26 C 0.6117(3) 0.7414(2) 0.4090(2) 0.0377(14) Uani 1 1 d . . . . .
C27 C 0.6390(3) 0.7896(2) 0.4017(2) 0.0367(14) Uani 1 1 d . . . . .
H27 H 0.6103 0.8185 0.3981 0.044 Uiso 1 1 calc R U . . .
C28 C 0.7062(3) 0.7960(2) 0.3994(3) 0.0407(14) Uani 1 1 d . . . . .
H28 H 0.7233 0.8294 0.3943 0.049 Uiso 1 1 calc R U . . .
C29 C 0.3908(4) 0.6809(3) 0.4529(3) 0.0569(18) Uani 1 1 d . . . . .
C30 C 0.3930(4) 0.6292(3) 0.4555(6) 0.112(4) Uani 1 1 d . . . . .
H30 H 0.4295 0.6115 0.4400 0.134 Uiso 1 1 calc R U . . .
C31 C 0.3423(4) 0.6025(3) 0.4806(5) 0.101(3) Uani 1 1 d . . . . .
H31 H 0.3448 0.5664 0.4825 0.121 Uiso 1 1 calc R U . . .
C32 C 0.2892(4) 0.6263(3) 0.5026(3) 0.070(2) Uani 1 1 d . . . . .
C33 C 0.2870(4) 0.6779(3) 0.5008(4) 0.086(3) Uani 1 1 d . . . . .
H33 H 0.2510 0.6955 0.5175 0.103 Uiso 1 1 calc R U . . .
C34 C 0.3365(4) 0.7043(3) 0.4751(4) 0.073(2) Uani 1 1 d . . . . .
H34 H 0.3332 0.7404 0.4724 0.088 Uiso 1 1 calc R U . . .
C35 C 0.2359(5) 0.5949(4) 0.5290(6) 0.107(3) Uani 1 1 d . . . . .
C36 C 1.0581(5) 0.7178(3) 0.6122(3) 0.037(2) Uani 0.615(10) 1 d G . P A 1
C37 C 1.1247(6) 0.7298(4) 0.6061(5) 0.044(4) Uani 0.615(10) 1 d G . P A 1
H37 H 1.1409 0.7281 0.5637 0.052 Uiso 0.615(10) 1 calc R U P A 1
C38 C 1.1675(4) 0.7443(4) 0.6621(6) 0.069(7) Uani 0.615(10) 1 d G . P A 1
H38 H 1.2129 0.7525 0.6580 0.082 Uiso 0.615(10) 1 calc R U P A 1
C39 C 1.1437(4) 0.7468(3) 0.7242(5) 0.054(4) Uani 0.615(10) 1 d G . P A 1
H39 H 1.1729 0.7567 0.7625 0.065 Uiso 0.615(10) 1 calc R U P A 1
C40 C 1.0771(5) 0.7348(4) 0.7303(3) 0.063(4) Uani 0.615(10) 1 d G . P A 1
H40 H 1.0608 0.7365 0.7727 0.076 Uiso 0.615(10) 1 calc R U P A 1
C41 C 1.0343(4) 0.7203(3) 0.6743(3) 0.050(3) Uani 0.615(10) 1 d G . P A 1
H41 H 0.9888 0.7121 0.6784 0.060 Uiso 0.615(10) 1 calc R U P A 1
C42 C 0.9569(6) 0.6520(3) 0.5488(6) 0.046(4) Uani 0.546(14) 1 d G . P A 1
C43 C 0.9793(5) 0.6035(4) 0.5681(6) 0.080(6) Uani 0.546(14) 1 d G . P A 1
H43 H 1.0260 0.5961 0.5727 0.096 Uiso 0.546(14) 1 calc R U P A 1
C44 C 0.9335(7) 0.5660(3) 0.5806(7) 0.099(6) Uani 0.546(14) 1 d G . P A 1
H44 H 0.9488 0.5329 0.5937 0.119 Uiso 0.546(14) 1 calc R U P A 1
C45 C 0.8652(7) 0.5770(4) 0.5738(6) 0.088(6) Uani 0.546(14) 1 d G . P A 1
H45 H 0.8338 0.5514 0.5823 0.105 Uiso 0.546(14) 1 calc R U P A 1
C46 C 0.8428(5) 0.6255(5) 0.5545(7) 0.082(6) Uani 0.546(14) 1 d G . P A 1
H46 H 0.7961 0.6329 0.5499 0.098 Uiso 0.546(14) 1 calc R U P A 1
C47 C 0.8887(7) 0.6630(4) 0.5421(7) 0.060(6) Uani 0.546(14) 1 d G . P A 1
H47 H 0.8734 0.6961 0.5289 0.072 Uiso 0.546(14) 1 calc R U P A 1
C48 C 1.0983(5) 0.6534(4) 0.3410(4) 0.033(4) Uani 0.495(12) 1 d G U P B 1
C49 C 1.1586(6) 0.6794(4) 0.3557(4) 0.053(5) Uani 0.495(12) 1 d G . P B 1
H49 H 1.1652 0.7007 0.3941 0.064 Uiso 0.495(12) 1 calc R U P B 1
C50 C 1.2092(5) 0.6742(5) 0.3145(5) 0.069(5) Uani 0.495(12) 1 d G . P B 1
H50 H 1.2504 0.6920 0.3246 0.083 Uiso 0.495(12) 1 calc R U P B 1
C51 C 1.1996(6) 0.6430(6) 0.2584(5) 0.090(7) Uani 0.495(12) 1 d G . P B 1
H51 H 1.2341 0.6395 0.2302 0.108 Uiso 0.495(12) 1 calc R U P B 1
C52 C 1.1393(7) 0.6170(5) 0.2436(4) 0.132(8) Uani 0.495(12) 1 d G . P B 1
H52 H 1.1327 0.5957 0.2053 0.159 Uiso 0.495(12) 1 calc R U P B 1
C53 C 1.0887(6) 0.6222(4) 0.2849(5) 0.065(5) Uani 0.495(12) 1 d G . P B 1
H53 H 1.0475 0.6045 0.2748 0.078 Uiso 0.495(12) 1 calc R U P B 1
C54 C 0.9826(7) 0.6061(3) 0.3920(6) 0.062(6) Uani 0.511(13) 1 d G . P B 1
C55 C 1.0166(7) 0.5599(4) 0.3980(6) 0.085(6) Uani 0.511(13) 1 d G . P B 1
H55 H 1.0641 0.5592 0.3993 0.101 Uiso 0.511(13) 1 calc R U P B 1
C56 C 0.9811(10) 0.5148(3) 0.4021(6) 0.110(10) Uani 0.511(13) 1 d G . P B 1
H56 H 1.0043 0.4832 0.4062 0.132 Uiso 0.511(13) 1 calc R U P B 1
C57 C 0.9116(10) 0.5159(4) 0.4002(6) 0.095(9) Uani 0.511(13) 1 d G . P B 1
H57 H 0.8873 0.4850 0.4030 0.114 Uiso 0.511(13) 1 calc R U P B 1
C58 C 0.8776(8) 0.5620(5) 0.3941(6) 0.086(7) Uani 0.511(13) 1 d G . P B 1
H58 H 0.8301 0.5628 0.3928 0.104 Uiso 0.511(13) 1 calc R U P B 1
C59 C 0.9131(7) 0.6072(3) 0.3900(7) 0.047(4) Uani 0.511(13) 1 d G . P B 1
H59 H 0.8899 0.6387 0.3859 0.056 Uiso 0.511(13) 1 calc R U P B 1
C60 C 0.9801(3) 0.72349(18) 0.1866(2) 0.0333(13) Uani 1 1 d . . . . .
C61 C 1.0485(3) 0.7298(3) 0.2036(3) 0.0592(18) Uani 1 1 d . . . . .
H61 H 1.0662 0.7341 0.2490 0.071 Uiso 1 1 calc R U . . .
C62 C 1.0914(4) 0.7297(3) 0.1536(4) 0.090(3) Uani 1 1 d . . . . .
H62 H 1.1381 0.7353 0.1647 0.108 Uiso 1 1 calc R U . . .
C63 C 1.0662(4) 0.7214(3) 0.0888(4) 0.077(2) Uani 1 1 d . . . . .
H63 H 1.0960 0.7203 0.0555 0.093 Uiso 1 1 calc R U . . .
C64 C 1.0012(4) 0.7148(2) 0.0712(3) 0.0474(16) Uani 1 1 d . . . . .
H64 H 0.9845 0.7099 0.0255 0.057 Uiso 1 1 calc R U . . .
C65 C 0.9580(3) 0.71523(18) 0.1193(2) 0.0379(14) Uani 1 1 d . . . . .
H65 H 0.9115 0.7097 0.1064 0.046 Uiso 1 1 calc R U . . .
C66 C 0.8679(3) 0.6746(2) 0.2349(2) 0.0365(13) Uani 1 1 d . . . . .
C67 C 0.8843(3) 0.6303(2) 0.2050(3) 0.0490(16) Uani 1 1 d . . . . .
H67 H 0.9264 0.6273 0.1881 0.059 Uiso 1 1 calc R U . . .
C68 C 0.8394(4) 0.5893(3) 0.1992(3) 0.064(2) Uani 1 1 d . . . . .
H68 H 0.8515 0.5581 0.1800 0.077 Uiso 1 1 calc R U . . .
C69 C 0.7783(4) 0.5946(3) 0.2214(4) 0.082(3) Uani 1 1 d . . . . .
H69 H 0.7463 0.5679 0.2137 0.099 Uiso 1 1 calc R U . . .
C70 C 0.7620(4) 0.6364(4) 0.2539(4) 0.093(3) Uani 1 1 d . . . . .
H70 H 0.7205 0.6381 0.2723 0.111 Uiso 1 1 calc R U . . .
C71 C 0.8052(3) 0.6767(3) 0.2605(3) 0.0615(19) Uani 1 1 d . . . . .
H71 H 0.7930 0.7066 0.2826 0.074 Uiso 1 1 calc R U . . .
C72 C 0.9729(5) 0.8538(2) 0.2107(3) 0.080(3) Uani 1 1 d . . . . .
C73 C 1.0379(6) 0.8629(3) 0.2429(4) 0.097(3) Uani 1 1 d . . . . .
H73 H 1.0445 0.8613 0.2903 0.116 Uiso 1 1 calc R U . . .
C74 C 1.0920(7) 0.8738(4) 0.2097(5) 0.149(5) Uani 1 1 d . . . . .
H74 H 1.1347 0.8819 0.2328 0.179 Uiso 1 1 calc R U . . .
C75 C 1.0805(8) 0.8722(5) 0.1375(5) 0.173(7) Uani 1 1 d . . . . .
H75 H 1.1172 0.8765 0.1120 0.207 Uiso 1 1 calc R U . . .
C76 C 1.0179(9) 0.8647(4) 0.1059(5) 0.165(7) Uani 1 1 d . . . . .
H76 H 1.0107 0.8663 0.0585 0.198 Uiso 1 1 calc R U . . .
C77 C 0.9658(6) 0.8552(3) 0.1406(3) 0.111(4) Uani 1 1 d . . . . .
H77 H 0.9228 0.8491 0.1168 0.133 Uiso 1 1 calc R U . . .
C78 C 0.8348(4) 0.8845(2) 0.2391(4) 0.051(3) Uani 0.684(8) 1 d G . P C 1
C79 C 0.7683(4) 0.8713(2) 0.2433(4) 0.065(3) Uani 0.684(8) 1 d G . P C 1
H79 H 0.7570 0.8371 0.2524 0.078 Uiso 0.684(8) 1 calc R U P C 1
C80 C 0.7183(4) 0.9081(3) 0.2342(4) 0.089(4) Uani 0.684(8) 1 d G . P C 1
H80 H 0.6729 0.8991 0.2371 0.106 Uiso 0.684(8) 1 calc R U P C 1
C81 C 0.7349(4) 0.9582(3) 0.2209(4) 0.093(4) Uani 0.684(8) 1 d G U P C 1
H81 H 0.7007 0.9834 0.2147 0.112 Uiso 0.684(8) 1 calc R U P C 1
C82 C 0.8014(5) 0.9714(2) 0.2167(4) 0.089(4) Uani 0.684(8) 1 d G U P C 1
H82 H 0.8127 1.0057 0.2076 0.106 Uiso 0.684(8) 1 calc R U P C 1
C83 C 0.8514(4) 0.9346(3) 0.2258(4) 0.070(4) Uani 0.684(8) 1 d G . P C 1
H83 H 0.8969 0.9436 0.2229 0.084 Uiso 0.684(8) 1 calc R U P C 1
C84 C 1.0074(3) 0.94567(19) 0.3890(3) 0.0408(14) Uani 1 1 d . . . . .
C85 C 1.0744(3) 0.9322(2) 0.3988(3) 0.0483(16) Uani 1 1 d . . . . .
H85 H 1.0885 0.9055 0.4289 0.058 Uiso 1 1 calc R U . . .
C86 C 1.1214(4) 0.9573(3) 0.3652(4) 0.067(2) Uani 1 1 d . . . . .
H86 H 1.1671 0.9470 0.3715 0.080 Uiso 1 1 calc R U . . .
C87 C 1.1025(4) 0.9964(3) 0.3235(4) 0.082(2) Uani 1 1 d . . . . .
H87 H 1.1347 1.0135 0.3005 0.099 Uiso 1 1 calc R U . . .
C88 C 1.0356(4) 1.0114(3) 0.3144(4) 0.070(2) Uani 1 1 d . . . . .
H88 H 1.0223 1.0392 0.2857 0.084 Uiso 1 1 calc R U . . .
C89 C 0.9887(4) 0.9866(2) 0.3465(3) 0.0550(17) Uani 1 1 d . . . . .
H89 H 0.9431 0.9972 0.3398 0.066 Uiso 1 1 calc R U . . .
C90 C 0.8719(3) 0.94379(19) 0.4247(2) 0.0389(14) Uani 1 1 d . . . . .
C91 C 0.8104(3) 0.9238(2) 0.3989(3) 0.0446(15) Uani 1 1 d . . . . .
H91 H 0.8084 0.8909 0.3790 0.053 Uiso 1 1 calc R U . . .
C92 C 0.7523(3) 0.9510(3) 0.4017(3) 0.0568(17) Uani 1 1 d . . . . .
H92 H 0.7102 0.9367 0.3846 0.068 Uiso 1 1 calc R U . . .
C93 C 0.7551(4) 0.9993(3) 0.4296(3) 0.0608(19) Uani 1 1 d . . . . .
H93 H 0.7152 1.0185 0.4308 0.073 Uiso 1 1 calc R U . . .
C94 C 0.8157(4) 1.0193(2) 0.4555(3) 0.0558(18) Uani 1 1 d . . . . .
H94 H 0.8174 1.0522 0.4754 0.067 Uiso 1 1 calc R U . . .
C95 C 0.8731(4) 0.9926(2) 0.4530(3) 0.0490(16) Uani 1 1 d . . . . .
H95 H 0.9148 1.0072 0.4706 0.059 Uiso 1 1 calc R U . . .
C96 C 0.8635(3) 0.8530(2) 0.5600(2) 0.0425(15) Uani 1 1 d . . . . .
C97 C 0.8196(3) 0.8125(3) 0.5551(3) 0.0504(16) Uani 1 1 d . . . . .
H97 H 0.8351 0.7799 0.5432 0.060 Uiso 1 1 calc R U . . .
C98 C 0.7540(4) 0.8183(3) 0.5670(3) 0.067(2) Uani 1 1 d . . . . .
H98 H 0.7249 0.7896 0.5624 0.081 Uiso 1 1 calc R U . . .
C99 C 0.7296(5) 0.8638(4) 0.5852(4) 0.087(3) Uani 1 1 d . . . . .
H99 H 0.6845 0.8672 0.5948 0.105 Uiso 1 1 calc R U . . .
C100 C 0.7720(6) 0.9044(4) 0.5891(4) 0.111(4) Uani 1 1 d . . . . .
H100 H 0.7555 0.9369 0.6000 0.133 Uiso 1 1 calc R U . . .
C101 C 0.8378(5) 0.8999(3) 0.5778(3) 0.085(3) Uani 1 1 d . . . . .
H101 H 0.8663 0.9289 0.5820 0.102 Uiso 1 1 calc R U . . .
C102 C 0.9817(7) 0.8502(5) 0.6369(5) 0.030(3) Uani 0.618(10) 1 d . U P D 1
C103 C 0.9462(6) 0.8410(3) 0.6889(4) 0.046(3) Uani 0.618(10) 1 d . . P D 1
H103 H 0.9010 0.8299 0.6800 0.056 Uiso 0.618(10) 1 calc R U P D 1
C104 C 0.9738(7) 0.8474(4) 0.7549(4) 0.057(4) Uani 0.618(10) 1 d . . P D 1
H104 H 0.9485 0.8392 0.7905 0.068 Uiso 0.618(10) 1 calc R U P D 1
C105 C 1.0370(9) 0.8654(5) 0.7675(6) 0.065(4) Uani 0.618(10) 1 d . . P D 1
H105 H 1.0552 0.8725 0.8122 0.078 Uiso 0.618(10) 1 calc R U P D 1
C106 C 1.0752(12) 0.8735(8) 0.7157(9) 0.089(9) Uani 0.618(10) 1 d . . P D 1
H106 H 1.1206 0.8842 0.7245 0.107 Uiso 0.618(10) 1 calc R U P D 1
C107 C 1.0468(10) 0.8659(8) 0.6515(8) 0.055(5) Uani 0.618(10) 1 d . . P D 1
H107 H 1.0730 0.8718 0.6159 0.066 Uiso 0.618(10) 1 calc R U P D 1
C202 C 1.0051(9) 0.8415(7) 0.6305(5) 0.031(6) Uani 0.382(10) 1 d G . P D 2
C203 C 0.9898(6) 0.8032(6) 0.6739(5) 0.063(6) Uani 0.382(10) 1 d G . P D 2
H203 H 0.9598 0.7767 0.6583 0.075 Uiso 0.382(10) 1 calc R U P D 2
C204 C 1.0185(7) 0.8036(6) 0.7400(5) 0.074(7) Uani 0.382(10) 1 d G . P D 2
H204 H 1.0081 0.7774 0.7697 0.089 Uiso 0.382(10) 1 calc R U P D 2
C205 C 1.0625(7) 0.8424(7) 0.7628(6) 0.063(7) Uani 0.382(10) 1 d G . P D 2
H205 H 1.0821 0.8427 0.8081 0.076 Uiso 0.382(10) 1 calc R U P D 2
C206 C 1.0778(10) 0.8807(7) 0.7195(10) 0.041(8) Uani 0.382(10) 1 d G U P D 2
H206 H 1.1078 0.9072 0.7350 0.049 Uiso 0.382(10) 1 calc R U P D 2
C207 C 1.0490(11) 0.8803(6) 0.6533(9) 0.035(7) Uani 0.382(10) 1 d G . P D 2
H207 H 1.0595 0.9065 0.6236 0.042 Uiso 0.382(10) 1 calc R U P D 2
C36A C 1.0720(9) 0.7098(5) 0.6046(4) 0.037(2) Uani 0.385(10) 1 d G . P A 2
C37A C 1.1227(10) 0.7457(6) 0.6034(7) 0.029(5) Uani 0.385(10) 1 d G U P A 2
H37A H 1.1276 0.7638 0.5634 0.035 Uiso 0.385(10) 1 calc R U P A 2
C38A C 1.1663(8) 0.7552(5) 0.6609(10) 0.040(7) Uani 0.385(10) 1 d G . P A 2
H38A H 1.2010 0.7798 0.6601 0.048 Uiso 0.385(10) 1 calc R U P A 2
C39A C 1.1592(7) 0.7288(6) 0.7194(8) 0.054(4) Uani 0.385(10) 1 d G . P A 2
H39A H 1.1889 0.7353 0.7587 0.065 Uiso 0.385(10) 1 calc R U P A 2
C40A C 1.1084(8) 0.6929(6) 0.7205(5) 0.069(7) Uani 0.385(10) 1 d G . P A 2
H40A H 1.1035 0.6748 0.7606 0.083 Uiso 0.385(10) 1 calc R U P A 2
C41A C 1.0648(7) 0.6833(5) 0.6631(5) 0.050(5) Uani 0.385(10) 1 d G . P A 2
H41A H 1.0301 0.6588 0.6639 0.060 Uiso 0.385(10) 1 calc R U P A 2
C42A C 0.9374(7) 0.6621(4) 0.5670(6) 0.040(5) Uani 0.454(14) 1 d G . P A 2
C43A C 0.9556(7) 0.6239(4) 0.6133(6) 0.062(5) Uani 0.454(14) 1 d G . P A 2
H43A H 1.0013 0.6196 0.6307 0.074 Uiso 0.454(14) 1 calc R U P A 2
C44A C 0.9069(8) 0.5919(4) 0.6342(7) 0.096(9) Uani 0.454(14) 1 d G . P A 2
H44A H 0.9193 0.5658 0.6659 0.115 Uiso 0.454(14) 1 calc R U P A 2
C45A C 0.8399(7) 0.5981(6) 0.6088(8) 0.104(9) Uani 0.454(14) 1 d G . P A 2
H45A H 0.8066 0.5762 0.6231 0.125 Uiso 0.454(14) 1 calc R U P A 2
C46A C 0.8217(6) 0.6363(7) 0.5625(9) 0.084(8) Uani 0.454(14) 1 d G . P A 2
H46A H 0.7760 0.6405 0.5451 0.101 Uiso 0.454(14) 1 calc R U P A 2
C47A C 0.8704(8) 0.6683(6) 0.5416(8) 0.060(7) Uani 0.454(14) 1 d G . P A 2
H47A H 0.8580 0.6944 0.5100 0.072 Uiso 0.454(14) 1 calc R U P A 2
C48A C 1.0692(5) 0.6336(4) 0.3554(4) 0.046(4) Uani 0.505(12) 1 d G . P B 2
C49A C 1.1305(6) 0.6586(4) 0.3583(5) 0.057(5) Uani 0.505(12) 1 d G . P B 2
H49A H 1.1399 0.6864 0.3881 0.068 Uiso 0.505(12) 1 calc R U P B 2
C50A C 1.1781(5) 0.6431(5) 0.3175(6) 0.076(5) Uani 0.505(12) 1 d G . P B 2
H50A H 1.2201 0.6602 0.3194 0.091 Uiso 0.505(12) 1 calc R U P B 2
C51A C 1.1644(6) 0.6025(6) 0.2738(7) 0.125(10) Uani 0.505(12) 1 d G . P B 2
H51A H 1.1969 0.5918 0.2459 0.150 Uiso 0.505(12) 1 calc R U P B 2
C52A C 1.1030(6) 0.5774(6) 0.2709(7) 0.132(8) Uani 0.505(12) 1 d G . P B 2
H52A H 1.0936 0.5497 0.2410 0.159 Uiso 0.505(12) 1 calc R U P B 2
C53A C 1.0554(5) 0.5930(5) 0.3117(6) 0.101(8) Uani 0.505(12) 1 d G . P B 2
H53A H 1.0135 0.5759 0.3097 0.121 Uiso 0.505(12) 1 calc R U P B 2
C54A C 0.9487(6) 0.6066(3) 0.4088(6) 0.045(5) Uani 0.489(13) 1 d G . P B 2
C55A C 0.9696(7) 0.5603(4) 0.4376(7) 0.081(7) Uani 0.489(13) 1 d G . P B 2
H55A H 1.0155 0.5553 0.4540 0.097 Uiso 0.489(13) 1 calc R U P B 2
C56A C 0.9234(9) 0.5214(3) 0.4424(6) 0.091(7) Uani 0.489(13) 1 d G . P B 2
H56A H 0.9377 0.4898 0.4621 0.109 Uiso 0.489(13) 1 calc R U P B 2
C57A C 0.8563(8) 0.5287(4) 0.4184(5) 0.082(7) Uani 0.489(13) 1 d G . P B 2
H57A H 0.8247 0.5021 0.4217 0.098 Uiso 0.489(13) 1 calc R U P B 2
C58A C 0.8354(6) 0.5750(4) 0.3896(6) 0.061(5) Uani 0.489(13) 1 d G . P B 2
H58A H 0.7895 0.5800 0.3732 0.073 Uiso 0.489(13) 1 calc R U P B 2
C59A C 0.8815(6) 0.6139(3) 0.3848(6) 0.047(4) Uani 0.489(13) 1 d G . P B 2
H59A H 0.8672 0.6455 0.3651 0.056 Uiso 0.489(13) 1 calc R U P B 2
C78A C 0.8710(9) 0.8949(5) 0.2290(9) 0.051(3) Uani 0.316(8) 1 d G . P C 2
C79A C 0.8978(8) 0.9428(6) 0.2191(8) 0.065(3) Uani 0.316(8) 1 d G . P C 2
H79A H 0.9451 0.9471 0.2220 0.078 Uiso 0.316(8) 1 calc R U P C 2
C80A C 0.8554(10) 0.9842(5) 0.2048(8) 0.089(4) Uani 0.316(8) 1 d G . P C 2
H80A H 0.8738 1.0169 0.1980 0.106 Uiso 0.316(8) 1 calc R U P C 2
C81A C 0.7862(10) 0.9778(6) 0.2005(10) 0.093(4) Uani 0.316(8) 1 d G U P C 2
H81A H 0.7573 1.0061 0.1908 0.112 Uiso 0.316(8) 1 calc R U P C 2
C82A C 0.7594(8) 0.9300(7) 0.2105(9) 0.089(4) Uani 0.316(8) 1 d G U P C 2
H82A H 0.7121 0.9256 0.2076 0.106 Uiso 0.316(8) 1 calc R U P C 2
C83A C 0.8018(9) 0.8885(5) 0.2248(9) 0.070(4) Uani 0.316(8) 1 d G . P C 2
H83A H 0.7835 0.8558 0.2316 0.084 Uiso 0.316(8) 1 calc R U P C 2

loop_
_atom_site_aniso_label
_atom_site_aniso_U_11
_atom_site_aniso_U_22
_atom_site_aniso_U_33
_atom_site_aniso_U_23
_atom_site_aniso_U_13
_atom_site_aniso_U_12
Cu1 0.0453(4) 0.0297(3) 0.0212(3) -0.0005(2) -0.0044(3) 0.0030(3)
Cu2 0.0447(4) 0.0278(3) 0.0225(3) -0.0033(3) -0.0057(3) 0.0090(3)
Cu3 0.0501(5) 0.0262(3) 0.0222(3) -0.0009(2) -0.0009(3) 0.0087(3)
P1 0.0681(12) 0.0316(8) 0.0309(7) 0.0047(6) -0.0182(7) -0.0001(7)
P2 0.1242(19) 0.0396(9) 0.0464(9) -0.0181(8) -0.0454(11) 0.0397(10)
P3 0.0384(9) 0.0303(7) 0.0220(6) -0.0033(5) -0.0016(6) 0.0057(6)
P4 0.1131(17) 0.0318(8) 0.0226(7) -0.0008(6) -0.0025(8) 0.0209(9)
P5 0.0486(10) 0.0262(7) 0.0246(6) -0.0014(6) -0.0013(6) 0.0040(6)
P6 0.0650(11) 0.0290(7) 0.0202(6) 0.0000(5) -0.0068(7) 0.0013(7)
F1 0.072(3) 0.066(3) 0.211(6) -0.002(3) -0.033(4) -0.009(2)
F2 0.092(4) 0.092(3) 0.107(3) 0.012(3) -0.034(3) -0.015(3)
F3 0.051(3) 0.098(4) 0.255(7) 0.058(4) -0.003(4) -0.021(3)
F4 0.095(4) 0.158(5) 0.182(5) 0.128(5) 0.057(4) 0.059(4)
F5 0.065(4) 0.136(5) 0.179(6) 0.069(4) 0.012(4) -0.013(3)
F6 0.079(4) 0.162(5) 0.148(5) 0.070(4) 0.052(4) 0.041(4)
F1Q 0.085(3) 0.088(3) 0.145(4) 0.035(3) 0.070(3) 0.050(3)
O1 0.043(3) 0.044(2) 0.045(2) -0.0013(19) 0.011(2) -0.0018(19)
O2 0.047(3) 0.053(3) 0.059(2) 0.005(2) 0.015(2) 0.009(2)
N1 0.038(3) 0.060(3) 0.042(3) -0.009(2) 0.000(2) 0.022(3)
N2 0.036(3) 0.056(3) 0.044(3) 0.001(2) 0.005(2) 0.019(3)
N3 0.037(3) 0.041(3) 0.046(3) -0.001(2) 0.012(2) 0.012(2)
N4 0.049(4) 0.056(3) 0.063(3) 0.000(3) 0.017(3) 0.009(3)
C1 0.099(6) 0.051(4) 0.036(3) -0.010(3) -0.032(3) 0.035(4)
C2 0.069(5) 0.052(4) 0.021(2) -0.006(2) -0.010(3) 0.020(3)
C3 0.063(4) 0.028(3) 0.031(3) 0.004(2) -0.009(3) -0.005(3)
C4 0.048(4) 0.038(3) 0.028(3) -0.004(2) -0.001(3) 0.006(3)
C5 0.049(4) 0.033(3) 0.040(3) -0.010(2) -0.003(3) 0.006(3)
C6 0.048(4) 0.033(3) 0.024(2) -0.002(2) 0.011(3) 0.007(3)
C7 0.045(4) 0.038(3) 0.023(2) 0.000(2) 0.008(3) 0.007(3)
C8 0.038(4) 0.043(3) 0.034(3) 0.010(3) 0.003(3) 0.015(3)
C9 0.042(4) 0.062(4) 0.039(3) -0.010(3) 0.010(3) 0.013(4)
C10 0.046(4) 0.042(3) 0.043(3) -0.011(3) 0.002(3) 0.012(3)
C11 0.064(5) 0.043(3) 0.039(3) -0.017(3) -0.001(3) 0.009(3)
C12 0.057(5) 0.054(4) 0.043(3) -0.009(3) 0.005(3) 0.014(3)
C13 0.043(4) 0.040(3) 0.047(3) -0.006(3) 0.002(3) 0.017(3)
C14 0.047(4) 0.040(3) 0.039(3) -0.007(3) 0.000(3) 0.008(3)
C15 0.050(4) 0.047(3) 0.036(3) -0.007(3) 0.006(3) 0.007(3)
C16 0.027(3) 0.045(4) 0.066(4) 0.029(3) 0.010(3) 0.015(3)
C17 0.031(5) 0.177(10) 0.069(5) 0.024(6) 0.008(4) 0.005(5)
C18 0.047(6) 0.143(9) 0.119(8) 0.067(7) 0.016(6) -0.001(6)
C19 0.021(4) 0.022(3) 0.154(8) 0.022(4) -0.008(4) -0.004(3)
C20 0.046(5) 0.084(6) 0.187(10) -0.074(6) 0.027(6) -0.013(4)
C21 0.038(4) 0.073(5) 0.117(6) -0.036(5) 0.029(4) -0.018(4)
C22 0.056(5) 0.053(4) 0.179(7) 0.041(5) -0.001(5) -0.002(4)
C23 0.042(4) 0.051(4) 0.017(2) -0.005(2) 0.002(2) 0.006(3)
C24 0.049(4) 0.041(4) 0.045(3) 0.003(3) 0.009(3) 0.015(3)
C25 0.037(4) 0.043(3) 0.048(3) -0.004(3) 0.012(3) 0.006(3)
C26 0.042(4) 0.050(4) 0.021(2) -0.004(2) 0.004(2) 0.012(3)
C27 0.044(4) 0.038(3) 0.028(3) 0.001(2) 0.003(3) 0.012(3)
C28 0.048(4) 0.035(3) 0.038(3) 0.006(2) -0.001(3) 0.006(3)
C29 0.048(4) 0.073(5) 0.050(4) -0.003(3) 0.010(3) 0.014(4)
C30 0.056(6) 0.064(6) 0.224(12) 0.019(7) 0.051(7) 0.010(4)
C31 0.064(6) 0.075(6) 0.166(9) 0.040(6) 0.027(6) 0.016(5)
C32 0.036(4) 0.102(6) 0.072(4) 0.045(4) 0.009(4) 0.014(4)
C33 0.065(6) 0.095(7) 0.100(6) 0.043(5) 0.019(5) 0.032(5)
C34 0.060(5) 0.080(5) 0.080(5) 0.037(4) 0.015(4) 0.024(4)
C35 0.082(8) 0.122(8) 0.119(8) 0.066(7) 0.016(7) 0.040(7)
C36 0.048(6) 0.038(4) 0.021(3) 0.001(3) -0.004(3) 0.011(4)
C37 0.054(9) 0.042(9) 0.036(6) -0.005(5) 0.009(6) -0.005(7)
C38 0.042(12) 0.110(13) 0.048(11) -0.009(9) -0.016(10) -0.016(9)
C39 0.062(7) 0.057(9) 0.038(4) 0.012(5) -0.023(5) -0.003(6)
C40 0.091(10) 0.077(9) 0.021(4) 0.005(5) 0.002(5) -0.005(7)
C41 0.059(8) 0.059(8) 0.034(5) -0.003(5) 0.007(5) -0.015(6)
C42 0.057(10) 0.040(8) 0.040(8) -0.006(6) 0.007(7) -0.002(7)
C43 0.101(13) 0.053(9) 0.083(12) 0.031(9) -0.005(10) -0.011(8)
C44 0.132(17) 0.045(9) 0.125(15) 0.014(10) 0.039(14) -0.008(10)
C45 0.129(17) 0.061(11) 0.076(11) -0.009(9) 0.027(11) -0.041(11)
C46 0.082(13) 0.069(12) 0.094(14) 0.007(11) 0.008(11) -0.047(10)
C47 0.093(15) 0.026(8) 0.059(14) 0.009(9) 0.002(10) -0.015(9)
C48 0.054(8) 0.024(6) 0.020(5) -0.007(5) 0.005(6) 0.011(6)
C49 0.053(11) 0.063(11) 0.043(7) -0.025(7) 0.005(7) 0.008(8)
C50 0.064(12) 0.083(13) 0.062(9) -0.032(9) 0.012(8) 0.010(9)
C51 0.083(14) 0.126(17) 0.061(9) -0.022(10) 0.007(9) 0.047(12)
C52 0.111(16) 0.144(17) 0.144(14) -0.116(14) 0.021(11) 0.026(11)
C53 0.071(12) 0.066(10) 0.056(8) -0.012(7) -0.008(8) 0.027(9)
C54 0.106(16) 0.018(7) 0.053(9) -0.007(6) -0.019(10) 0.016(8)
C55 0.153(18) 0.048(9) 0.049(8) 0.000(7) -0.003(10) 0.037(10)
C56 0.21(3) 0.029(9) 0.081(12) 0.012(8) -0.033(16) -0.004(12)
C57 0.19(3) 0.030(9) 0.054(10) 0.015(8) -0.020(14) -0.030(13)
C58 0.14(2) 0.064(12) 0.045(8) 0.001(8) -0.038(11) -0.031(12)
C59 0.075(13) 0.027(4) 0.033(4) 0.005(3) -0.022(7) 0.009(6)
C60 0.043(4) 0.028(3) 0.030(3) -0.005(2) 0.007(2) -0.003(2)
C61 0.048(4) 0.082(5) 0.048(4) -0.008(3) 0.008(3) -0.018(4)
C62 0.044(5) 0.145(8) 0.082(6) -0.008(5) 0.015(4) -0.027(5)
C63 0.073(6) 0.102(6) 0.063(5) -0.014(4) 0.034(4) -0.013(5)
C64 0.068(5) 0.043(4) 0.034(3) -0.005(3) 0.018(3) -0.011(3)
C65 0.056(4) 0.027(3) 0.030(3) -0.002(2) 0.005(3) -0.003(3)
C66 0.042(4) 0.042(3) 0.025(2) -0.004(2) 0.001(2) -0.004(3)
C67 0.060(4) 0.048(4) 0.041(3) -0.001(3) 0.017(3) -0.016(3)
C68 0.084(6) 0.061(4) 0.048(4) -0.012(3) 0.017(4) -0.017(4)
C69 0.082(6) 0.100(6) 0.068(5) -0.026(5) 0.022(5) -0.052(5)
C70 0.058(5) 0.122(7) 0.103(6) -0.048(6) 0.028(5) -0.035(5)
C71 0.051(5) 0.067(5) 0.067(4) -0.020(4) 0.009(4) -0.005(4)
C72 0.164(9) 0.029(4) 0.048(4) -0.008(3) 0.017(5) -0.025(4)
C73 0.159(10) 0.067(5) 0.078(5) -0.012(4) 0.068(6) -0.041(6)
C74 0.229(14) 0.139(9) 0.098(7) -0.052(7) 0.099(8) -0.109(10)
C75 0.280(18) 0.158(11) 0.099(8) -0.053(8) 0.101(10) -0.148(12)
C76 0.34(2) 0.107(8) 0.064(6) -0.034(5) 0.094(9) -0.142(11)
C77 0.238(13) 0.052(5) 0.049(4) -0.015(4) 0.037(6) -0.058(6)
C78 0.088(10) 0.044(5) 0.020(4) 0.004(3) -0.003(6) 0.024(6)
C79 0.080(8) 0.069(7) 0.045(5) -0.003(5) -0.004(5) 0.034(6)
C80 0.106(10) 0.084(8) 0.071(7) -0.006(6) -0.009(7) 0.047(7)
C81 0.105(7) 0.086(6) 0.084(6) 0.001(5) -0.010(5) 0.053(5)
C82 0.110(7) 0.074(6) 0.079(6) 0.007(5) -0.001(5) 0.039(5)
C83 0.109(10) 0.051(6) 0.051(5) 0.013(5) 0.009(6) 0.047(6)
C84 0.058(4) 0.026(3) 0.038(3) 0.000(2) 0.006(3) 0.005(3)
C85 0.046(4) 0.039(3) 0.059(4) 0.000(3) 0.005(3) -0.007(3)
C86 0.061(5) 0.053(4) 0.085(5) -0.010(4) 0.007(4) -0.010(4)
C87 0.091(7) 0.058(5) 0.106(6) 0.007(5) 0.048(5) -0.012(5)
C88 0.088(6) 0.054(4) 0.074(5) 0.018(4) 0.037(5) 0.016(4)
C89 0.074(5) 0.047(4) 0.047(3) 0.007(3) 0.016(3) 0.007(3)
C90 0.055(4) 0.027(3) 0.035(3) 0.001(2) 0.009(3) 0.006(3)
C91 0.051(4) 0.038(3) 0.045(3) -0.007(3) 0.003(3) 0.009(3)
C92 0.044(4) 0.062(4) 0.066(4) -0.002(4) 0.016(3) 0.015(3)
C93 0.065(5) 0.059(5) 0.063(4) 0.015(4) 0.031(4) 0.034(4)
C94 0.080(6) 0.042(4) 0.050(4) 0.001(3) 0.026(4) 0.018(4)
C95 0.068(5) 0.042(4) 0.039(3) -0.003(3) 0.012(3) 0.003(3)
C96 0.074(5) 0.034(3) 0.021(2) 0.000(2) 0.011(3) 0.007(3)
C97 0.056(5) 0.058(4) 0.037(3) -0.007(3) 0.006(3) 0.009(4)
C98 0.080(6) 0.073(5) 0.050(4) -0.018(4) 0.018(4) 0.013(4)
C99 0.102(7) 0.097(7) 0.072(5) 0.026(5) 0.053(5) 0.036(6)
C100 0.161(10) 0.081(7) 0.111(7) 0.028(6) 0.102(7) 0.059(7)
C101 0.158(9) 0.039(4) 0.069(5) 0.004(3) 0.063(5) 0.010(5)
C102 0.045(7) 0.027(5) 0.015(4) -0.005(4) -0.003(4) 0.012(5)
C103 0.070(8) 0.044(6) 0.025(4) -0.001(4) 0.002(5) 0.003(5)
C104 0.101(11) 0.043(6) 0.025(5) 0.006(4) -0.002(6) 0.008(6)
C105 0.092(12) 0.072(9) 0.026(6) -0.004(6) -0.016(7) 0.015(8)
C106 0.089(15) 0.101(15) 0.064(12) 0.013(11) -0.046(11) -0.011(11)
C107 0.069(13) 0.059(11) 0.034(8) 0.004(6) -0.006(8) 0.007(9)
C202 0.023(11) 0.048(12) 0.018(8) -0.013(7) -0.009(8) 0.021(10)
C203 0.043(11) 0.110(16) 0.031(8) 0.000(10) -0.011(8) 0.001(11)
C204 0.053(13) 0.14(2) 0.032(8) 0.026(11) -0.006(8) -0.022(13)
C205 0.039(12) 0.12(2) 0.027(9) -0.025(12) -0.009(8) 0.031(13)
C206 0.052(12) 0.035(9) 0.035(11) -0.017(8) 0.000(8) 0.013(8)
C207 0.030(13) 0.027(12) 0.047(14) 0.005(9) -0.005(10) 0.002(8)
C36A 0.048(6) 0.038(4) 0.021(3) 0.001(3) -0.004(3) 0.011(4)
C37A 0.041(9) 0.017(8) 0.029(7) -0.004(5) -0.003(7) 0.006(6)
C38A 0.046(18) 0.023(9) 0.053(16) -0.011(8) 0.012(13) 0.017(8)
C39A 0.062(7) 0.057(9) 0.038(4) 0.012(5) -0.023(5) -0.003(6)
C40A 0.103(17) 0.058(13) 0.042(9) 0.002(9) -0.008(10) -0.033(12)
C41A 0.083(14) 0.043(11) 0.024(7) 0.003(7) 0.009(8) -0.013(10)
C42A 0.076(15) 0.026(8) 0.018(7) 0.001(6) 0.001(8) 0.008(8)
C43A 0.110(15) 0.039(9) 0.033(8) 0.007(7) -0.001(8) -0.008(9)
C44A 0.15(2) 0.031(9) 0.100(16) 0.031(10) -0.027(15) -0.014(11)
C45A 0.17(3) 0.067(14) 0.076(13) 0.007(11) 0.029(15) -0.067(15)
C46A 0.069(14) 0.11(2) 0.075(14) 0.037(14) 0.005(12) -0.017(13)
C47A 0.055(12) 0.085(18) 0.038(12) -0.003(11) 0.003(9) -0.023(11)
C48A 0.060(10) 0.044(8) 0.030(6) 0.001(6) -0.005(6) 0.018(7)
C49A 0.055(13) 0.061(11) 0.051(10) -0.023(8) -0.008(8) -0.001(10)
C50A 0.069(13) 0.087(13) 0.070(10) -0.008(10) 0.001(9) 0.016(10)
C51A 0.069(14) 0.14(2) 0.17(2) -0.113(18) 0.036(15) -0.003(14)
C52A 0.111(16) 0.144(17) 0.144(14) -0.116(14) 0.021(11) 0.026(11)
C53A 0.067(12) 0.106(15) 0.128(16) -0.087(14) 0.005(11) 0.012(11)
C54A 0.066(15) 0.015(6) 0.049(9) 0.010(6) -0.016(9) 0.016(7)
C55A 0.116(16) 0.031(8) 0.083(12) 0.022(8) -0.038(12) -0.013(9)
C56A 0.14(2) 0.047(10) 0.072(12) 0.011(9) -0.025(13) -0.003(11)
C57A 0.16(2) 0.025(8) 0.054(9) -0.008(7) 0.005(12) -0.017(10)
C58A 0.087(14) 0.047(9) 0.043(8) -0.001(7) -0.021(9) -0.012(9)
C59A 0.075(13) 0.027(4) 0.033(4) 0.005(3) -0.022(7) 0.009(6)
C78A 0.088(10) 0.044(5) 0.020(4) 0.004(3) -0.003(6) 0.024(6)
C79A 0.080(8) 0.069(7) 0.045(5) -0.003(5) -0.004(5) 0.034(6)
C80A 0.106(10) 0.084(8) 0.071(7) -0.006(6) -0.009(7) 0.047(7)
C81A 0.105(7) 0.086(6) 0.084(6) 0.001(5) -0.010(5) 0.053(5)
C82A 0.110(7) 0.074(6) 0.079(6) 0.007(5) -0.001(5) 0.039(5)
C83A 0.109(10) 0.051(6) 0.051(5) 0.013(5) 0.009(6) 0.047(6)

loop_
_atom_type_symbol
_atom_type_description
_atom_type_scat_dispersion_real
_atom_type_scat_dispersion_imag
_atom_type_scat_source
C C 0.0033 0.0016 'International Tables Vol C Tables 4.2.6.8 and 6.1.1.4'
H H 0.0000 0.0000 'International Tables Vol C Tables 4.2.6.8 and 6.1.1.4'
F F 0.0171 0.0103 'International Tables Vol C Tables 4.2.6.8 and 6.1.1.4'
N N 0.0061 0.0033 'International Tables Vol C Tables 4.2.6.8 and 6.1.1.4'
O O 0.0106 0.0060 'International Tables Vol C Tables 4.2.6.8 and 6.1.1.4'
P P 0.1023 0.0942 'International Tables Vol C Tables 4.2.6.8 and 6.1.1.4'
Cu Cu 0.3201 1.2651 'International Tables Vol C Tables 4.2.6.8 and 6.1.1.4'

loop_
_geom_angle_atom_site_label_1
_geom_angle_atom_site_label_2
_geom_angle_atom_site_label_3
_geom_angle
C6 Cu1 P1 118.97(15)
C6 Cu1 C4 91.2(2)
P1 Cu1 C4 105.39(14)
C6 Cu1 P6 111.89(15)
P1 Cu1 P6 114.62(6)
C4 Cu1 P6 111.93(14)
C6 Cu1 Cu2 53.03(15)
P1 Cu1 Cu2 94.36(5)
C4 Cu1 Cu2 50.88(13)
P6 Cu1 Cu2 150.45(4)
C6 Cu1 Cu3 53.99(15)
P1 Cu1 Cu3 150.15(5)
C4 Cu1 Cu3 50.72(14)
P6 Cu1 Cu3 93.06(4)
Cu2 Cu1 Cu3 57.40(3)
C4 Cu2 C6 94.1(2)
C4 Cu2 P2 103.30(15)
C6 Cu2 P2 121.95(15)
C4 Cu2 P3 126.64(15)
C6 Cu2 P3 102.93(14)
P2 Cu2 P3 109.03(6)
C4 Cu2 Cu3 53.60(15)
C6 Cu2 Cu3 55.35(14)
P2 Cu2 Cu3 153.12(5)
P3 Cu2 Cu3 97.00(4)
C4 Cu2 Cu1 56.27(15)
C6 Cu2 Cu1 51.19(14)
P2 Cu2 Cu1 95.39(5)
P3 Cu2 Cu1 152.20(5)
Cu3 Cu2 Cu1 61.37(2)
C4 Cu3 C6 93.1(2)
C4 Cu3 P5 106.32(15)
C6 Cu3 P5 121.07(14)
C4 Cu3 P4 119.88(15)
C6 Cu3 P4 106.72(14)
P5 Cu3 P4 109.71(5)
C4 Cu3 Cu2 53.75(15)
C6 Cu3 Cu2 54.01(14)
P5 Cu3 Cu2 155.17(4)
P4 Cu3 Cu2 94.29(4)
C4 Cu3 Cu1 56.24(15)
C6 Cu3 Cu1 50.89(14)
P5 Cu3 Cu1 96.15(4)
P4 Cu3 Cu1 153.08(5)
Cu2 Cu3 Cu1 61.23(2)
C42 P1 C36 106.6(5)
C42 P1 C1 94.7(5)
C36 P1 C1 106.8(4)
C1 P1 C36A 94.5(6)
C1 P1 C42A 113.3(5)
C36A P1 C42A 104.7(6)
C42 P1 Cu1 122.5(4)
C36 P1 Cu1 113.4(3)
C1 P1 Cu1 110.49(19)
C36A P1 Cu1 120.1(5)
C42A P1 Cu1 112.6(4)
C48A P2 C1 104.3(4)
C54 P2 C1 106.3(5)
C48A P2 C54A 102.2(6)
C1 P2 C54A 101.6(4)
C54 P2 C48 102.1(6)
C1 P2 C48 100.7(4)
C48A P2 Cu2 122.5(4)
C54 P2 Cu2 126.9(4)
C1 P2 Cu2 111.45(19)
C54A P2 Cu2 112.5(3)
C48 P2 Cu2 106.0(3)
C66 P3 C60 104.4(2)
C66 P3 C2 102.3(3)
C60 P3 C2 102.5(3)
C66 P3 Cu2 113.66(17)
C60 P3 Cu2 121.14(18)
C2 P3 Cu2 110.72(16)
C78A P4 C72 85.8(7)
C78A P4 C2 114.5(7)
C72 P4 C2 103.6(3)
C72 P4 C78 109.8(4)
C2 P4 C78 98.9(3)
C78A P4 Cu3 122.3(6)
C72 P4 Cu3 115.6(3)
C2 P4 Cu3 111.11(18)
C78 P4 Cu3 115.9(2)
C90 P5 C84 105.6(3)
C90 P5 C3 102.9(3)
C84 P5 C3 103.0(3)
C90 P5 Cu3 121.16(19)
C84 P5 Cu3 109.74(18)
C3 P5 Cu3 112.70(17)
C96 P6 C3 105.8(3)
C96 P6 C102 94.8(5)
C3 P6 C102 101.4(4)
C96 P6 C202 111.1(5)
C3 P6 C202 100.1(5)
C96 P6 Cu1 112.47(18)
C3 P6 Cu1 110.97(19)
C102 P6 Cu1 128.6(4)
C202 P6 Cu1 115.3(5)
C8 N1 C13 126.3(5)
C8 N2 C16 127.8(5)
C9 N3 C26 128.4(5)
C9 N4 C29 125.9(6)
P2 C1 P1 109.8(3)
P4 C2 P3 109.4(3)
P6 C3 P5 110.2(3)
C5 C4 Cu3 141.6(5)
C5 C4 Cu2 143.6(5)
Cu3 C4 Cu2 72.65(19)
C5 C4 Cu1 121.1(4)
Cu3 C4 Cu1 73.04(19)
Cu2 C4 Cu1 72.85(19)
C4 C5 C10 175.4(6)
C7 C6 Cu1 136.6(4)
C7 C6 Cu2 140.1(4)
Cu1 C6 Cu2 75.8(2)
C7 C6 Cu3 130.7(4)
Cu1 C6 Cu3 75.1(2)
Cu2 C6 Cu3 70.64(19)
C6 C7 C23 176.9(5)
O1 C8 N1 124.2(6)
O1 C8 N2 123.7(5)
N1 C8 N2 112.1(5)
O2 C9 N3 125.1(6)
O2 C9 N4 123.8(6)
N3 C9 N4 111.1(6)
C11 C10 C15 116.8(6)
C11 C10 C5 121.0(5)
C15 C10 C5 122.1(6)
C12 C11 C10 122.0(5)
C11 C12 C13 119.9(6)
C14 C13 N1 125.7(5)
C14 C13 C12 118.1(6)
N1 C13 C12 116.1(6)
C13 C14 C15 122.4(5)
C14 C15 C10 120.8(6)
C17 C16 C21 119.7(7)
C17 C16 N2 116.4(7)
C21 C16 N2 123.8(6)
C18 C17 C16 121.5(9)
C17 C18 C19 120.4(8)
C18 C19 C20 118.9(7)
C18 C19 C22 124.9(9)
C20 C19 C22 116.1(9)
C21 C20 C19 119.1(8)
C16 C21 C20 120.2(7)
F2 C22 F1 114.4(9)
F2 C22 F3 99.3(7)
F1 C22 F3 103.3(6)
F2 C22 C19 114.5(7)
F1 C22 C19 116.1(7)
F3 C22 C19 106.7(9)
C24 C23 C28 115.9(5)
C24 C23 C7 122.4(5)
C28 C23 C7 121.7(5)
C25 C24 C23 123.3(5)
C24 C25 C26 119.1(6)
N3 C26 C25 123.8(5)
N3 C26 C27 117.6(5)
C25 C26 C27 118.6(5)
C28 C27 C26 121.2(5)
C27 C28 C23 121.7(5)
C30 C29 C34 117.3(8)
C30 C29 N4 124.0(7)
C34 C29 N4 118.8(7)
C29 C30 C31 120.1(8)
C32 C31 C30 121.8(8)
C31 C32 C33 118.5(8)
C31 C32 C35 119.0(8)
C33 C32 C35 122.5(8)
C32 C33 C34 119.8(8)
C33 C34 C29 122.5(8)
F4 C35 F5 105.2(10)
F4 C35 F6 108.3(8)
F5 C35 F6 105.1(8)
F4 C35 C32 113.9(8)
F5 C35 C32 111.4(8)
F6 C35 C32 112.4(9)
C37 C36 C41 120.0
C37 C36 P1 115.4(6)
C41 C36 P1 124.5(6)
C36 C37 C38 120.0
C37 C38 C39 120.0
C38 C39 C40 120.0
C41 C40 C39 120.0
C40 C41 C36 120.0
C43 C42 C47 120.0
C43 C42 P1 126.8(7)
C47 C42 P1 113.1(7)
C42 C43 C44 120.0
C45 C44 C43 120.0
C44 C45 C46 120.0
C47 C46 C45 120.0
C46 C47 C42 120.0
C49 C48 C53 120.0
C49 C48 P2 123.1(5)
C53 C48 P2 116.8(5)
C48 C49 C50 120.0
C49 C50 C51 120.0
C52 C51 C50 120.0
C51 C52 C53 120.0
C52 C53 C48 120.0
C55 C54 C59 120.0
C55 C54 P2 126.8(6)
C59 C54 P2 112.7(6)
C54 C55 C56 120.0
C57 C56 C55 120.0
C56 C57 C58 120.0
C59 C58 C57 120.0
C58 C59 C54 120.0
C61 C60 C65 116.9(6)
C61 C60 P3 119.3(4)
C65 C60 P3 123.8(5)
C60 C61 C62 119.7(6)
C63 C62 C61 120.0(7)
C64 C63 C62 121.7(7)
C63 C64 C65 119.4(6)
C64 C65 C60 122.2(6)
C67 C66 C71 117.5(5)
C67 C66 P3 124.0(5)
C71 C66 P3 118.1(4)
C66 C67 C68 120.5(6)
C69 C68 C67 119.3(7)
C70 C69 C68 121.6(7)
C69 C70 C71 119.7(8)
C70 C71 C66 121.1(7)
C77 C72 C73 116.2(9)
C77 C72 P4 125.6(8)
C73 C72 P4 118.2(5)
C74 C73 C72 123.6(9)
C73 C74 C75 116.2(12)
C76 C75 C74 120.5(11)
C77 C76 C75 121.1(9)
C76 C77 C72 122.1(11)
C79 C78 C83 120.0
C79 C78 P4 123.7(4)
C83 C78 P4 115.8(4)
C78 C79 C80 120.0
C81 C80 C79 120.0
C80 C81 C82 120.0
C83 C82 C81 120.0
C82 C83 C78 120.0
C85 C84 C89 118.2(6)
C85 C84 P5 118.8(4)
C89 C84 P5 122.6(5)
C84 C85 C86 120.8(6)
C87 C86 C85 120.3(7)
C86 C87 C88 119.6(7)
C89 C88 C87 120.6(7)
C88 C89 C84 120.4(7)
C91 C90 C95 118.2(6)
C91 C90 P5 118.7(4)
C95 C90 P5 123.0(5)
C92 C91 C90 120.6(6)
C91 C92 C93 119.8(7)
C94 C93 C92 119.9(6)
C95 C94 C93 120.5(6)
C94 C95 C90 120.9(6)
C97 C96 C101 116.6(7)
C97 C96 P6 119.0(5)
C101 C96 P6 124.3(6)
C98 C97 C96 121.3(6)
C99 C98 C97 121.8(8)
C98 C99 C100 117.6(9)
C99 C100 C101 122.1(8)
C100 C101 C96 120.6(8)
C103 C102 C107 117.3(10)
C103 C102 P6 125.4(10)
C107 C102 P6 117.3(11)
C102 C103 C104 122.1(11)
C105 C104 C103 119.0(11)
C104 C105 C106 120.1(11)
C107 C106 C105 119.0(16)
C106 C107 C102 122.2(14)
C203 C202 C207 120.0
C203 C202 P6 114.2(9)
C207 C202 P6 124.8(9)
C204 C203 C202 120.0
C203 C204 C205 120.0
C204 C205 C206 120.0
C207 C206 C205 120.0
C206 C207 C202 120.0
C37A C36A C41A 120.0
C37A C36A P1 120.5(8)
C41A C36A P1 118.8(9)
C36A C37A C38A 120.0
C37A C38A C39A 120.0
C40A C39A C38A 120.0
C41A C40A C39A 120.0
C40A C41A C36A 120.0
C43A C42A C47A 120.0
C43A C42A P1 120.0(7)
C47A C42A P1 119.9(7)
C42A C43A C44A 120.0
C45A C44A C43A 120.0
C44A C45A C46A 120.0
C47A C46A C45A 120.0
C46A C47A C42A 120.0
C49A C48A C53A 120.0
C49A C48A P2 113.1(7)
C53A C48A P2 126.1(7)
C50A C49A C48A 120.0
C49A C50A C51A 120.0
C52A C51A C50A 120.0
C53A C52A C51A 120.0
C52A C53A C48A 120.0
C55A C54A C59A 120.0
C55A C54A P2 120.8(5)
C59A C54A P2 119.2(5)
C56A C55A C54A 120.0
C57A C56A C55A 120.0
C56A C57A C58A 120.0
C59A C58A C57A 120.0
C58A C59A C54A 120.0
C79A C78A C83A 120.0
C79A C78A P4 131.1(10)
C83A C78A P4 108.0(10)
C80A C79A C78A 120.0
C81A C80A C79A 120.0
C80A C81A C82A 120.0
C83A C82A C81A 120.0
C82A C83A C78A 120.0

loop_
_geom_bond_atom_site_label_1
_geom_bond_atom_site_label_2
_geom_bond_distance
Cu1 C6 2.100(6)
Cu1 P1 2.2558(15)
Cu1 C4 2.274(6)
Cu1 P6 2.2798(15)
Cu1 Cu2 2.6127(9)
Cu1 Cu3 2.6160(9)
Cu2 C4 2.121(6)
Cu2 C6 2.153(6)
Cu2 P2 2.2488(16)
Cu2 P3 2.2786(14)
Cu2 Cu3 2.5108(9)
Cu3 C4 2.117(6)
Cu3 C6 2.189(6)
Cu3 P5 2.2498(14)
Cu3 P4 2.2728(15)
P1 C42 1.728(8)
P1 C36 1.829(7)
P1 C1 1.837(7)
P1 C36A 1.838(13)
P1 C42A 1.939(11)
P2 C48A 1.613(8)
P2 C54 1.621(9)
P2 C1 1.828(5)
P2 C54A 2.026(10)
P2 C48 2.112(9)
P3 C66 1.804(5)
P3 C60 1.810(6)
P3 C2 1.829(5)
P4 C78A 1.721(12)
P4 C72 1.769(9)
P4 C2 1.810(6)
P4 C78 1.896(5)
P5 C90 1.807(6)
P5 C84 1.818(6)
P5 C3 1.842(5)
P6 C96 1.804(7)
P6 C3 1.825(5)
P6 C102 1.836(11)
P6 C202 1.880(12)
F1 C22 1.298(10)
F2 C22 1.271(8)
F3 C22 1.442(11)
F4 C35 1.313(9)
F5 C35 1.332(11)
F6 C35 1.357(11)
O1 C8 1.210(6)
O2 C9 1.237(7)
N1 C8 1.362(7)
N1 C13 1.380(8)
N2 C8 1.379(7)
N2 C16 1.388(8)
N3 C9 1.340(8)
N3 C26 1.389(7)
N4 C9 1.379(8)
N4 C29 1.402(8)
C4 C5 1.208(8)
C5 C10 1.446(8)
C6 C7 1.219(8)
C7 C23 1.420(8)
C10 C11 1.387(8)
C10 C15 1.414(7)
C11 C12 1.381(9)
C12 C13 1.409(8)
C13 C14 1.361(8)
C14 C15 1.363(8)
C16 C17 1.350(9)
C16 C21 1.360(9)
C17 C18 1.350(12)
C18 C19 1.359(12)
C19 C20 1.403(11)
C19 C22 1.478(11)
C20 C21 1.376(9)
C23 C24 1.389(8)
C23 C28 1.410(7)
C24 C25 1.387(8)
C25 C26 1.392(7)
C26 C27 1.394(8)
C27 C28 1.364(8)
C29 C30 1.361(10)
C29 C34 1.370(9)
C30 C31 1.376(11)
C31 C32 1.352(11)
C32 C33 1.356(11)
C32 C35 1.496(12)
C33 C34 1.361(10)
C36 C37 1.3900
C36 C41 1.3900
C37 C38 1.3900
C38 C39 1.3900
C39 C40 1.3900
C40 C41 1.3900
C42 C43 1.3900
C42 C47 1.3900
C43 C44 1.3900
C44 C45 1.3900
C45 C46 1.3900
C46 C47 1.3900
C48 C49 1.3900
C48 C53 1.3900
C49 C50 1.3900
C50 C51 1.3900
C51 C52 1.3900
C52 C53 1.3900
C54 C55 1.3900
C54 C59 1.3900
C55 C56 1.3900
C56 C57 1.3900
C57 C58 1.3900
C58 C59 1.3900
C60 C61 1.385(8)
C60 C65 1.394(7)
C61 C62 1.397(10)
C62 C63 1.360(10)
C63 C64 1.322(10)
C64 C65 1.372(8)
C66 C67 1.367(8)
C66 C71 1.411(9)
C67 C68 1.400(8)
C68 C69 1.358(10)
C69 C70 1.338(11)
C70 C71 1.364(10)
C72 C77 1.403(9)
C72 C73 1.408(12)
C73 C74 1.369(13)
C74 C75 1.446(14)
C75 C76 1.356(19)
C76 C77 1.345(15)
C78 C79 1.3900
C78 C83 1.3900
C79 C80 1.3900
C80 C81 1.3900
C81 C82 1.3900
C82 C83 1.3900
C84 C85 1.382(8)
C84 C89 1.399(7)
C85 C86 1.388(9)
C86 C87 1.354(10)
C87 C88 1.389(10)
C88 C89 1.364(9)
C90 C91 1.387(8)
C90 C95 1.403(7)
C91 C92 1.373(8)
C92 C93 1.387(9)
C93 C94 1.369(9)
C94 C95 1.353(9)
C96 C97 1.376(8)
C96 C101 1.399(9)
C97 C98 1.371(9)
C98 C99 1.358(10)
C99 C100 1.362(13)
C100 C101 1.369(12)
C102 C103 1.353(15)
C102 C107 1.37(2)
C103 C104 1.389(12)
C104 C105 1.349(18)
C105 C106 1.38(3)
C106 C107 1.365(18)
C202 C203 1.3900
C202 C207 1.3900
C203 C204 1.3900
C204 C205 1.3900
C205 C206 1.3900
C206 C207 1.3900
C36A C37A 1.3900
C36A C41A 1.3900
C37A C38A 1.3900
C38A C39A 1.3900
C39A C40A 1.3900
C40A C41A 1.3900
C42A C43A 1.3900
C42A C47A 1.3900
C43A C44A 1.3900
C44A C45A 1.3900
C45A C46A 1.3900
C46A C47A 1.3900
C48A C49A 1.3900
C48A C53A 1.3900
C49A C50A 1.3900
C50A C51A 1.3900
C51A C52A 1.3900
C52A C53A 1.3900
C54A C55A 1.3900
C54A C59A 1.3900
C55A C56A 1.3900
C56A C57A 1.3900
C57A C58A 1.3900
C58A C59A 1.3900
C78A C79A 1.3900
C78A C83A 1.3900
C79A C80A 1.3900
C80A C81A 1.3900
C81A C82A 1.3900
C82A C83A 1.3900

loop_
_geom_hbond_atom_site_label_D
_geom_hbond_atom_site_label_H
_geom_hbond_atom_site_label_A
_geom_hbond_distance_DH
_geom_hbond_distance_HA
_geom_hbond_distance_DA
_geom_hbond_angle_DHA
_geom_hbond_site_symmetry_A
N1 H1A F1Q 0.88 1.82 2.695(6) 171.6 1_655
N2 H2A F1Q 0.88 2.38 3.139(7) 144.2 1_655
N3 H3A F1Q 0.88 1.83 2.683(6) 161.6 .
N4 H4A F1Q 0.88 2.04 2.823(7) 148.0 .
C14 H14 O1 0.95 2.38 2.911(7) 114.8 .
C21 H21 O1 0.95 2.23 2.843(8) 121.7 .
C25 H25 O2 0.95 2.26 2.868(7) 120.6 .
C30 H30 O2 0.95 2.30 2.865(10) 117.2 .
